data_1004054
loop_
_publ_author_name
'Mairesse, G'
'Drache, M'

_publ_section_title 'Lithium Tetrakis(chlorosulfato)borate'
_journal_coden_ASTM ACBCAR
_journal_name_full 'Acta Crystallographica B (24,1968-38,1982)'
_journal_page_first 2767
_journal_page_last 2768
_journal_paper_doi 10.1107/S0567740880009958
_journal_volume 36
_journal_year 1980
_chemical_formula_structural 'Li (B (S O3 Cl)4)'
_chemical_formula_sum 'B Cl4 Li O12 S4'
_chemical_name_systematic 'Lithium tetrakis(chlorosulfato)borate'
_space_group_IT_number 14
_symmetry_cell_setting monoclinic
_symmetry_Int_Tables_number 14
_symmetry_space_group_name_Hall '-P 2ybc'
_symmetry_space_group_name_H-M 'P 1 21/c 1'
_cell_angle_alpha 90
_cell_angle_beta 91.89(5)
_cell_angle_gamma 90
_cell_formula_units_Z 4
_cell_length_a 8.832(5)
_cell_length_b 8.388(4)
_cell_length_c 20.765(8)
_cell_volume 1537.5
_refine_ls_R_factor_all 0.04
_cod_database_code 1004054

loop_
_symmetry_equiv_pos_as_xyz
x,y,z
-x,1/2+y,1/2-z
-x,-y,-z
x,1/2-y,1/2+z

loop_
_atom_site_label
_atom_site_type_symbol
_atom_site_symmetry_multiplicity
_atom_site_Wyckoff_symbol
_atom_site_fract_x
_atom_site_fract_y
_atom_site_fract_z
_atom_site_occupancy
_atom_site_attached_hydrogens
_atom_site_calc_flag
B1 B3+ 4 e 0.64878(27) 0.74555(32) 0.08898(12) 1. 0 d
S1 S6+ 4 e 0.85183(7) 0.87610(8) 0.17427(3) 1. 0 d
Cl1 Cl1- 4 e 0.94171(14) 0.75120(16) 0.24621(6) 1. 0 d
O1 O2- 4 e 0.73476(19) 0.75437(22) 0.15015(9) 1. 0 d
O2 O2- 4 e 0.96663(22) 0.89714(26) 0.12844(11) 1. 0 d
O3 O2- 4 e 0.78199(29) 0.01141(27) 0.19920(13) 1. 0 d
S2 S6+ 4 e 0.80970(6) 0.47882(7) 0.06141(3) 1. 0 d
Cl2 Cl1- 4 e 0.75328(9) 0.32413(10) 0.12787(4) 1. 0 d
O4 O2- 4 e 0.67422(17) 0.59201(20) 0.05737(8) 1. 0 d
O5 O2- 4 e 0.80900(24) 0.39639(26) 0.00241(10) 1. 0 d
O6 O2- 4 e 0.94316(20) 0.55537(23) 0.08479(10) 1. 0 d
S3 S6+ 4 e 0.39567(6) 0.67860(8) 0.15074(3) 1. 0 d
Cl3 Cl1- 4 e 0.42739(13) 0.82245(15) 0.22517(5) 1. 0 d
O7 O2- 4 e 0.48619(18) 0.76098(21) 0.09887(8) 1. 0 d
O8 O2- 4 e 0.24158(20) 0.68907(28) 0.1322(1) 1. 0 d
O9 O2- 4 e 0.45900(25) 0.53008(28) 0.16749(12) 1. 0 d
S4 S6+ 4 e 0.77167(6) 0.89470(7) -0.01394(3) 1. 0 d
Cl4 Cl1- 4 e 0.63542(13) 0.79789(7) -0.08826(5) 1. 0 d
O10 O2- 4 e 0.68104(20) 0.88234(21) 0.04670(9) 1. 0 d
O11 O2- 4 e 0.78481(23) 0.05803(24) -0.02844(11) 1. 0 d
O12 O2- 4 e 0.90314(22) 0.79866(25) -0.01002(10) 1. 0 d
Li1 Li1+ 4 e 0.08958(50) 0.74882(60) 0.06198(24) 1. 0 d

loop_
_atom_type_symbol
_atom_type_oxidation_number
B3+ 3.000
S6+ 6.000
Cl1- -1.000
O2- -2.000
Li1+ 1.000
